data_7159064
loop_
_publ_author_name
'Hsueh, Nai-Chen'
'Wang, Yu-Han'
'Chang, Meng-Yang'

_publ_section_title
;
 Sequential condensation and double desulfonylative cyclopropanation of
 1,2-bis(sulfonylmethyl)arenes with 3-arylacroleins: access to
 biscyclopropane-fused tetralins.
;
_journal_issue 6
_journal_name_full 'Organic &amp; biomolecular chemistry'
_journal_page_first 1206
_journal_page_last 1221
_journal_paper_doi 10.1039/d2ob02188a
_journal_volume 21
_journal_year 2023
_chemical_formula_moiety 'C39 H34 O4 S2'
_chemical_formula_sum 'C39 H34 O4 S2'
_chemical_formula_weight 630.78
_space_group_crystal_system triclinic
_space_group_IT_number 2
_space_group_name_Hall '-P 1'
_space_group_name_H-M_alt 'P -1'
_atom_sites_solution_hydrogens geom
_atom_sites_solution_primary dual
_audit_creation_date 2021-04-13
_audit_creation_method
;
Olex2 1.3-ac4
(compiled 2019.04.23 svn.r3594 for Rigaku Oxford Diffraction, GUI svn.r5739)
;
_audit_update_record
;
2022-11-04 deposited with the CCDC.	2023-01-04 downloaded from the CCDC.
;
_cell_angle_alpha 71.2298(14)
_cell_angle_beta 77.3026(13)
_cell_angle_gamma 82.5521(14)
_cell_formula_units_Z 2
_cell_length_a 10.03496(17)
_cell_length_b 12.9944(2)
_cell_length_c 13.45263(20)
_cell_measurement_reflns_used 22756
_cell_measurement_temperature 113(2)
_cell_measurement_theta_max 26.9200
_cell_measurement_theta_min 1.6740
_cell_volume 1616.99(5)
_computing_cell_refinement 'CrysAlisPro 1.171.41.56a (Rigaku OD, 2020)'
_computing_data_collection 'CrysAlisPro 1.171.41.56a (Rigaku OD, 2020)'
_computing_data_reduction 'CrysAlisPro 1.171.41.56a (Rigaku OD, 2020)'
_computing_molecular_graphics 'Olex2 (Dolomanov et al., 2009)'
_computing_publication_material 'Olex2 (Dolomanov et al., 2009)'
_computing_structure_refinement 'ShelXL (Sheldrick, 2015)'
_computing_structure_solution 'ShelXT (Sheldrick, 2015)'
_diffrn_ambient_temperature 113(2)
_diffrn_detector 'Hybrid Pixel Array Detector'
_diffrn_detector_area_resol_mean 10.0000
_diffrn_measured_fraction_theta_full 0.998
_diffrn_measured_fraction_theta_max 0.951
_diffrn_measurement_details
;
List of Runs (angles in degrees, time in seconds):

  # Type    Start    End  Width  t~exp~   \w     \q     \k     \f   Frames
#--------------------------------------------------------------------------
  1  \w    -17.00 100.00   0.50   10.45    --   10.60  82.00   0.00  234
  2  \w    -15.00 100.00   0.50   10.45    --   10.60  77.00 -90.00  230
  3  \w    -79.00  36.00   0.50   10.45    --   10.60 -77.00 -30.00  230
  4  \w    -15.00 100.00   0.50   10.45    --   10.60  77.00 150.00  230
  5  \w    -17.00 100.00   0.50   10.45    --   10.60  82.00  60.00  234
  6  \w    -17.00 100.00   0.50   10.45    --   10.60  82.00-120.00  234
  7  \w     -5.00  92.00   0.50   10.45    --   10.60  82.00 -30.00  194
  8  \w    -17.00  99.00   0.50   10.45    --   10.60  82.00 120.00  232
  9  \w    -79.00   2.00   0.50   10.45    --   10.60 -79.00  41.39  162
 10  \w     -9.00  40.00   0.50   10.45    --   10.60  82.00-180.00   98
 11  \w    -56.00 -26.00   0.50   10.45    --   10.60 -57.00  60.00   60
 12  \w      1.00  27.00   0.50   10.45    --   10.60 -57.00  60.00   52
 13  \w    -11.00  38.00   0.50   10.45    --   10.60  82.00 -60.00   98
 14  \w    -83.00 -11.00   0.50   10.45    --  -10.90 -57.00 -30.00  144
 15  \w    -38.00  57.00   0.50   10.45    --  -10.90  82.00-150.00  190
;
_diffrn_measurement_device 'four-circle diffractometer'
_diffrn_measurement_device_type 'XtaLAB Pro II AFC12 (RINC): Kappa single'
_diffrn_measurement_method '\w scans'
_diffrn_orient_matrix_type 'CrysAlisPro convention (1999,Acta A55,543-557)'
_diffrn_orient_matrix_UB_11 0.0674933000
_diffrn_orient_matrix_UB_12 -0.0000366000
_diffrn_orient_matrix_UB_13 0.0081261000
_diffrn_orient_matrix_UB_21 0.0205874000
_diffrn_orient_matrix_UB_22 0.0287262000
_diffrn_orient_matrix_UB_23 -0.0549085000
_diffrn_orient_matrix_UB_31 -0.0170865000
_diffrn_orient_matrix_UB_32 0.0501202000
_diffrn_orient_matrix_UB_33 0.0116562000
_diffrn_radiation_monochromator mirror
_diffrn_radiation_probe x-ray
_diffrn_radiation_type 'Mo K\a'
_diffrn_radiation_wavelength 0.71073
_diffrn_reflns_av_R_equivalents 0.0401
_diffrn_reflns_av_unetI/netI 0.0331
_diffrn_reflns_Laue_measured_fraction_full 0.998
_diffrn_reflns_Laue_measured_fraction_max 0.951
_diffrn_reflns_limit_h_max 12
_diffrn_reflns_limit_h_min -12
_diffrn_reflns_limit_k_max 15
_diffrn_reflns_limit_k_min -16
_diffrn_reflns_limit_l_max 17
_diffrn_reflns_limit_l_min -17
_diffrn_reflns_number 37103
_diffrn_reflns_point_group_measured_fraction_full 0.998
_diffrn_reflns_point_group_measured_fraction_max 0.951
_diffrn_reflns_theta_full 25.242
_diffrn_reflns_theta_max 27.074
_diffrn_reflns_theta_min 1.940
_diffrn_source 'micro-focus sealed X-ray tube'
_diffrn_source_type 'Rigaku (Mo) X-ray Source'
_exptl_absorpt_coefficient_mu 0.206
_exptl_absorpt_correction_T_max 1.00000
_exptl_absorpt_correction_T_min 0.25822
_exptl_absorpt_correction_type multi-scan
_exptl_absorpt_process_details
;
CrysAlisPro 1.171.41.56a (Rigaku Oxford Diffraction, 2020)
Empirical absorption correction using spherical harmonics,
 implemented in SCALE3 ABSPACK scaling algorithm.
;
_exptl_crystal_colour 'light colourless'
_exptl_crystal_colour_modifier light
_exptl_crystal_colour_primary colourless
_exptl_crystal_density_diffrn 1.296
_exptl_crystal_description block
_exptl_crystal_F_000 664
_exptl_crystal_size_max 0.35
_exptl_crystal_size_mid 0.2
_exptl_crystal_size_min 0.2
_refine_diff_density_max 0.442
_refine_diff_density_min -0.513
_refine_diff_density_rms 0.048
_refine_ls_extinction_method none
_refine_ls_goodness_of_fit_ref 1.103
_refine_ls_hydrogen_treatment constr
_refine_ls_matrix_type full
_refine_ls_number_parameters 408
_refine_ls_number_reflns 6779
_refine_ls_number_restraints 0
_refine_ls_restrained_S_all 1.103
_refine_ls_R_factor_all 0.0415
_refine_ls_R_factor_gt 0.0365
_refine_ls_shift/su_max 0.001
_refine_ls_shift/su_mean 0.000
_refine_ls_structure_factor_coef Fsqd
_refine_ls_weighting_details 'w=1/[\s^2^(Fo^2^)+(0.0434P)^2^+0.5166P] where P=(Fo^2^+2Fc^2^)/3'
_refine_ls_weighting_scheme calc
_refine_ls_wR_factor_gt 0.0955
_refine_ls_wR_factor_ref 0.0986
_reflns_Friedel_coverage 0.000
_reflns_number_gt 5953
_reflns_number_total 6779
_reflns_threshold_expression 'I > 2\s(I)'
_cod_data_source_file d2ob02188a2.cif
_cod_data_source_block k11004-myc-d
_cod_depositor_comments 'Adding full bibliography for 7159064--7159067.cif.'
_cod_database_code 7159064
_shelx_shelxl_version_number 2018/3
_shelx_space_group_comment
;
The symmetry employed for this shelxl refinement is uniquely defined
by the following loop, which should always be used as a source of
symmetry information in preference to the above space-group names.
They are only intended as comments.
;
_diffrn_oxdiff_digest_frames
;
01f84cc8ca7daa873f61dbc55a3a3551b5000254973
;
_reflns_odcompleteness_completeness 99.49
_reflns_odcompleteness_iscentric 1
_reflns_odcompleteness_theta 26.32
_olex2_refinement_description
;
1. Fixed Uiso
 At 1.2 times of:
  All C(H) groups, All C(H,H) groups
 At 1.5 times of:
  All C(H,H,H) groups
2.a Ternary CH refined with riding coordinates:
 C2(H2), C3(H3), C4(H4), C11(H11), C33(H33)
2.b Secondary CH2 refined with riding coordinates:
 C18(H18B,H18A)
2.c Aromatic/amide H refined with riding coordinates:
 C6(H6), C7(H7), C8(H8), C9(H9), C13(H13), C14(H14), C15(H15), C16(H16),
 C20(H20), C21(H21), C23(H23), C24(H24), C27(H27), C28(H28), C30(H30), C31(H31),
  C35(H35), C36(H36), C37(H37), C38(H38), C39(H39)
2.d Idealised Me refined as rotating group:
 C25(H25B,H25A,H25C), C32(H32A,H32C,H32B)
;
_olex2_submission_special_instructions 'No special instructions were received'
_oxdiff_exptl_absorpt_empirical_details
;
Empirical correction (ABSPACK) includes:
- Absorption correction using spherical harmonics
- Frame scaling
;
_oxdiff_exptl_absorpt_empirical_full_max 2.911
_oxdiff_exptl_absorpt_empirical_full_min 0.456

loop_
_space_group_symop_operation_xyz
'x, y, z'
'-x, -y, -z'

loop_
_atom_site_label
_atom_site_type_symbol
_atom_site_fract_x
_atom_site_fract_y
_atom_site_fract_z
_atom_site_U_iso_or_equiv
_atom_site_adp_type
_atom_site_occupancy
_atom_site_site_symmetry_order
_atom_site_calc_flag
_atom_site_refinement_flags_posn
_atom_site_refinement_flags_adp
_atom_site_refinement_flags_occupancy
_atom_site_disorder_assembly
_atom_site_disorder_group
S1 S 0.90563(3) 0.60125(3) 0.64704(3) 0.01754(9) Uani 1 1 d . . . . .
S2 S 0.63030(4) 0.31332(3) 0.88508(3) 0.02267(10) Uani 1 1 d . . . . .
O1 O 0.89541(10) 0.59599(8) 0.75698(8) 0.0231(2) Uani 1 1 d . . . . .
O2 O 0.96438(10) 0.50648(8) 0.61575(8) 0.0212(2) Uani 1 1 d . . . . .
O3 O 0.52066(11) 0.26154(9) 0.96736(9) 0.0329(3) Uani 1 1 d . . . . .
O4 O 0.66384(11) 0.28337(9) 0.78794(8) 0.0284(2) Uani 1 1 d . . . . .
C1 C 0.74140(13) 0.63251(11) 0.61143(10) 0.0168(3) Uani 1 1 d . . . . .
C2 C 0.73139(14) 0.60634(11) 0.51150(11) 0.0177(3) Uani 1 1 d . . . . .
H2 H 0.817655 0.575265 0.478982 0.021 Uiso 1 1 calc R . . . .
C3 C 0.65951(14) 0.68865(11) 0.43137(11) 0.0194(3) Uani 1 1 d . . . . .
H3 H 0.622561 0.660948 0.383956 0.023 Uiso 1 1 calc R . . . .
C4 C 0.58124(14) 0.78436(11) 0.46016(11) 0.0200(3) Uani 1 1 d . . . . .
H4 H 0.500095 0.812152 0.427871 0.024 Uiso 1 1 calc R . . . .
C5 C 0.57098(14) 0.79334(11) 0.56878(11) 0.0193(3) Uani 1 1 d . . . . .
C6 C 0.47581(15) 0.86942(12) 0.60158(12) 0.0233(3) Uani 1 1 d . . . . .
H6 H 0.420589 0.913191 0.554999 0.028 Uiso 1 1 calc R . . . .
C7 C 0.46150(15) 0.88139(12) 0.70209(12) 0.0253(3) Uani 1 1 d . . . . .
H7 H 0.397570 0.932878 0.722577 0.030 Uiso 1 1 calc R . . . .
C8 C 0.54303(15) 0.81618(12) 0.77173(11) 0.0236(3) Uani 1 1 d . . . . .
H8 H 0.535638 0.824850 0.838757 0.028 Uiso 1 1 calc R . . . .
C9 C 0.63564(14) 0.73801(11) 0.74159(11) 0.0201(3) Uani 1 1 d . . . . .
H9 H 0.688100 0.693034 0.789751 0.024 Uiso 1 1 calc R . . . .
C10 C 0.65193(13) 0.72529(11) 0.64031(11) 0.0176(3) Uani 1 1 d . . . . .
C11 C 0.66822(14) 0.53183(11) 0.61867(11) 0.0173(3) Uani 1 1 d . . . . .
H11 H 0.721841 0.462709 0.641507 0.021 Uiso 1 1 calc R . . . .
C12 C 0.52008(14) 0.52685(11) 0.66937(11) 0.0191(3) Uani 1 1 d . . . . .
C13 C 0.41704(15) 0.55527(12) 0.60961(12) 0.0228(3) Uani 1 1 d . . . . .
H13 H 0.439980 0.579797 0.535380 0.027 Uiso 1 1 calc R . . . .
C14 C 0.28044(15) 0.54764(13) 0.65896(13) 0.0280(3) Uani 1 1 d . . . . .
H14 H 0.212883 0.566557 0.617555 0.034 Uiso 1 1 calc R . . . .
C15 C 0.24392(16) 0.51225(13) 0.76891(14) 0.0312(4) Uani 1 1 d . . . . .
H15 H 0.152196 0.507231 0.801745 0.037 Uiso 1 1 calc R . . . .
C16 C 0.34517(16) 0.48423(13) 0.82997(13) 0.0282(3) Uani 1 1 d . . . . .
H16 H 0.320906 0.460753 0.904161 0.034 Uiso 1 1 calc R . . . .
C17 C 0.48289(14) 0.49080(11) 0.78162(11) 0.0217(3) Uani 1 1 d . . . . .
C18 C 0.59006(15) 0.45760(12) 0.85050(11) 0.0226(3) Uani 1 1 d . . . . .
H18B H 0.556932 0.478298 0.915203 0.027 Uiso 1 1 calc R . . . .
H18A H 0.672193 0.495434 0.812409 0.027 Uiso 1 1 calc R . . . .
C19 C 0.78009(15) 0.29578(12) 0.93828(11) 0.0222(3) Uani 1 1 d . . . . .
C20 C 0.77019(16) 0.29494(13) 1.04332(12) 0.0265(3) Uani 1 1 d . . . . .
H20 H 0.685181 0.302286 1.085958 0.032 Uiso 1 1 calc R . . . .
C21 C 0.88890(17) 0.28299(13) 1.08320(12) 0.0293(3) Uani 1 1 d . . . . .
H21 H 0.883121 0.282986 1.153149 0.035 Uiso 1 1 calc R . . . .
C22 C 1.01695(16) 0.27098(13) 1.02079(12) 0.0264(3) Uani 1 1 d . . . . .
C23 C 1.02410(16) 0.27257(13) 0.91602(12) 0.0273(3) Uani 1 1 d . . . . .
H23 H 1.109010 0.264671 0.873476 0.033 Uiso 1 1 calc R . . . .
C24 C 0.90669(16) 0.28575(13) 0.87406(12) 0.0268(3) Uani 1 1 d . . . . .
H24 H 0.912586 0.287873 0.803470 0.032 Uiso 1 1 calc R . . . .
C25 C 1.14535(17) 0.25499(16) 1.06639(14) 0.0385(4) Uani 1 1 d . . . . .
H25B H 1.223976 0.261280 1.009780 0.058 Uiso 1 1 calc GR . . . .
H25A H 1.149217 0.184012 1.117721 0.058 Uiso 1 1 calc GR . . . .
H25C H 1.144576 0.309489 1.100671 0.058 Uiso 1 1 calc GR . . . .
C26 C 1.00085(13) 0.71286(11) 0.56532(11) 0.0192(3) Uani 1 1 d . . . . .
C27 C 1.01803(15) 0.79413(12) 0.60675(12) 0.0247(3) Uani 1 1 d . . . . .
H27 H 0.977889 0.790947 0.676826 0.030 Uiso 1 1 calc R . . . .
C28 C 1.09618(16) 0.88032(13) 0.54188(13) 0.0291(3) Uani 1 1 d . . . . .
H28 H 1.108912 0.934693 0.569393 0.035 Uiso 1 1 calc R . . . .
C29 C 1.15570(15) 0.88693(13) 0.43671(13) 0.0280(3) Uani 1 1 d . . . . .
C30 C 1.13728(15) 0.80380(13) 0.39750(12) 0.0274(3) Uani 1 1 d . . . . .
H30 H 1.177153 0.806967 0.327380 0.033 Uiso 1 1 calc R . . . .
C31 C 1.06093(15) 0.71671(12) 0.46072(12) 0.0236(3) Uani 1 1 d . . . . .
H31 H 1.049883 0.661486 0.433747 0.028 Uiso 1 1 calc R . . . .
C32 C 1.23840(18) 0.98103(14) 0.36562(15) 0.0379(4) Uani 1 1 d . . . . .
H32A H 1.189898 1.024564 0.310645 0.057 Uiso 1 1 calc GR . . . .
H32C H 1.325117 0.953894 0.333487 0.057 Uiso 1 1 calc GR . . . .
H32B H 1.253010 1.024718 0.407347 0.057 Uiso 1 1 calc GR . . . .
C33 C 0.71882(14) 0.79916(11) 0.38184(11) 0.0201(3) Uani 1 1 d . . . . .
H33 H 0.795092 0.808502 0.412184 0.024 Uiso 1 1 calc R . . . .
C34 C 0.72589(15) 0.86179(11) 0.26703(11) 0.0217(3) Uani 1 1 d . . . . .
C35 C 0.83033(16) 0.93192(12) 0.21538(12) 0.0273(3) Uani 1 1 d . . . . .
H35 H 0.896130 0.936829 0.252447 0.033 Uiso 1 1 calc R . . . .
C36 C 0.83796(19) 0.99496(13) 0.10897(13) 0.0341(4) Uani 1 1 d . . . . .
H36 H 0.908233 1.041719 0.075439 0.041 Uiso 1 1 calc R . . . .
C37 C 0.7407(2) 0.98775(14) 0.05338(13) 0.0375(4) Uani 1 1 d . . . . .
H37 H 0.744790 1.030271 -0.017461 0.045 Uiso 1 1 calc R . . . .
C38 C 0.63737(19) 0.91736(13) 0.10312(13) 0.0342(4) Uani 1 1 d . . . . .
H38 H 0.572562 0.912036 0.065388 0.041 Uiso 1 1 calc R . . . .
C39 C 0.62975(16) 0.85453(12) 0.20910(12) 0.0269(3) Uani 1 1 d . . . . .
H39 H 0.559973 0.807151 0.241842 0.032 Uiso 1 1 calc R . . . .

loop_
_atom_site_aniso_label
_atom_site_aniso_U_11
_atom_site_aniso_U_22
_atom_site_aniso_U_33
_atom_site_aniso_U_23
_atom_site_aniso_U_13
_atom_site_aniso_U_12
S1 0.01240(17) 0.01859(18) 0.02127(18) -0.00564(13) -0.00296(13) -0.00121(13)
S2 0.0209(2) 0.02210(19) 0.02317(19) -0.00347(14) -0.00411(14) -0.00392(15)
O1 0.0183(5) 0.0292(6) 0.0219(5) -0.0069(4) -0.0048(4) -0.0018(4)
O2 0.0163(5) 0.0185(5) 0.0283(5) -0.0070(4) -0.0045(4) 0.0014(4)
O3 0.0264(6) 0.0341(6) 0.0306(6) 0.0038(5) -0.0048(5) -0.0117(5)
O4 0.0309(6) 0.0264(6) 0.0314(6) -0.0115(5) -0.0105(5) 0.0005(5)
C1 0.0130(6) 0.0171(7) 0.0202(7) -0.0054(5) -0.0029(5) -0.0020(5)
C2 0.0153(7) 0.0166(7) 0.0214(7) -0.0067(5) -0.0032(5) 0.0003(5)
C3 0.0181(7) 0.0187(7) 0.0214(7) -0.0059(5) -0.0046(5) -0.0008(6)
C4 0.0167(7) 0.0183(7) 0.0235(7) -0.0048(6) -0.0043(6) 0.0008(6)
C5 0.0149(7) 0.0175(7) 0.0232(7) -0.0045(5) 0.0005(5) -0.0043(5)
C6 0.0183(7) 0.0186(7) 0.0287(8) -0.0040(6) -0.0015(6) 0.0008(6)
C7 0.0211(8) 0.0194(7) 0.0313(8) -0.0094(6) 0.0056(6) -0.0001(6)
C8 0.0233(8) 0.0224(8) 0.0236(7) -0.0091(6) 0.0037(6) -0.0050(6)
C9 0.0176(7) 0.0194(7) 0.0221(7) -0.0048(6) -0.0011(5) -0.0051(6)
C10 0.0127(6) 0.0157(7) 0.0235(7) -0.0057(5) -0.0004(5) -0.0030(5)
C11 0.0147(7) 0.0153(7) 0.0225(7) -0.0061(5) -0.0043(5) -0.0004(5)
C12 0.0161(7) 0.0142(7) 0.0277(7) -0.0072(6) -0.0036(6) -0.0013(5)
C13 0.0198(7) 0.0195(7) 0.0311(8) -0.0088(6) -0.0068(6) -0.0015(6)
C14 0.0172(7) 0.0249(8) 0.0445(9) -0.0122(7) -0.0104(7) 0.0017(6)
C15 0.0141(7) 0.0297(9) 0.0479(10) -0.0134(7) 0.0007(7) -0.0014(6)
C16 0.0220(8) 0.0264(8) 0.0319(8) -0.0078(7) 0.0020(6) -0.0018(6)
C17 0.0184(7) 0.0182(7) 0.0274(7) -0.0067(6) -0.0023(6) -0.0015(6)
C18 0.0208(7) 0.0222(7) 0.0235(7) -0.0069(6) -0.0004(6) -0.0032(6)
C19 0.0216(7) 0.0191(7) 0.0244(7) -0.0041(6) -0.0048(6) -0.0023(6)
C20 0.0222(8) 0.0311(8) 0.0242(7) -0.0080(6) 0.0000(6) -0.0030(6)
C21 0.0305(9) 0.0351(9) 0.0239(7) -0.0115(7) -0.0056(6) -0.0001(7)
C22 0.0251(8) 0.0251(8) 0.0315(8) -0.0115(6) -0.0067(6) -0.0009(6)
C23 0.0213(8) 0.0315(9) 0.0295(8) -0.0125(7) -0.0012(6) -0.0001(6)
C24 0.0283(8) 0.0292(8) 0.0227(7) -0.0088(6) -0.0034(6) -0.0015(7)
C25 0.0281(9) 0.0545(12) 0.0407(10) -0.0238(9) -0.0107(7) 0.0015(8)
C26 0.0104(6) 0.0205(7) 0.0253(7) -0.0052(6) -0.0036(5) -0.0009(5)
C27 0.0215(8) 0.0245(8) 0.0294(8) -0.0102(6) -0.0042(6) -0.0021(6)
C28 0.0276(8) 0.0230(8) 0.0395(9) -0.0119(7) -0.0065(7) -0.0051(6)
C29 0.0175(7) 0.0235(8) 0.0384(9) -0.0037(7) -0.0039(6) -0.0027(6)
C30 0.0208(8) 0.0295(8) 0.0274(8) -0.0066(6) 0.0022(6) -0.0030(6)
C31 0.0189(7) 0.0248(8) 0.0279(7) -0.0104(6) -0.0019(6) -0.0020(6)
C32 0.0304(9) 0.0268(9) 0.0489(10) -0.0030(8) -0.0005(8) -0.0088(7)
C33 0.0186(7) 0.0190(7) 0.0226(7) -0.0069(6) -0.0029(6) -0.0009(6)
C34 0.0234(8) 0.0163(7) 0.0234(7) -0.0068(6) -0.0014(6) 0.0025(6)
C35 0.0278(8) 0.0218(8) 0.0305(8) -0.0103(6) 0.0014(6) -0.0012(6)
C36 0.0420(10) 0.0226(8) 0.0305(8) -0.0064(7) 0.0073(7) -0.0056(7)
C37 0.0557(12) 0.0255(9) 0.0235(8) -0.0015(6) -0.0023(8) 0.0008(8)
C38 0.0450(10) 0.0284(9) 0.0288(8) -0.0069(7) -0.0125(7) 0.0042(8)
C39 0.0292(8) 0.0229(8) 0.0273(8) -0.0061(6) -0.0057(6) -0.0003(6)

loop_
_atom_type_symbol
_atom_type_description
_atom_type_scat_dispersion_real
_atom_type_scat_dispersion_imag
_atom_type_scat_source
C C 0.0033 0.0016 'International Tables Vol C Tables 4.2.6.8 and 6.1.1.4'
H H 0.0000 0.0000 'International Tables Vol C Tables 4.2.6.8 and 6.1.1.4'
O O 0.0106 0.0060 'International Tables Vol C Tables 4.2.6.8 and 6.1.1.4'
S S 0.1246 0.1234 'International Tables Vol C Tables 4.2.6.8 and 6.1.1.4'

loop_
_geom_angle_atom_site_label_1
_geom_angle_atom_site_label_2
_geom_angle_atom_site_label_3
_geom_angle
_geom_angle_site_symmetry_1
_geom_angle_site_symmetry_3
_geom_angle_publ_flag
O1 S1 O2 117.66(6) . . ?
O1 S1 C1 110.10(6) . . ?
O1 S1 C26 108.44(6) . . ?
O2 S1 C1 107.04(6) . . ?
O2 S1 C26 108.23(6) . . ?
C26 S1 C1 104.60(6) . . ?
O3 S2 O4 118.47(7) . . ?
O3 S2 C18 107.64(7) . . ?
O3 S2 C19 109.62(7) . . ?
O4 S2 C18 108.14(7) . . ?
O4 S2 C19 108.37(7) . . ?
C19 S2 C18 103.57(7) . . ?
C2 C1 S1 114.42(9) . . ?
C2 C1 C11 59.01(8) . . ?
C10 C1 S1 118.92(9) . . ?
C10 C1 C2 119.49(11) . . ?
C10 C1 C11 116.72(11) . . ?
C11 C1 S1 114.24(9) . . ?
C1 C2 H2 113.1 . . ?
C3 C2 C1 118.19(11) . . ?
C3 C2 H2 113.1 . . ?
C3 C2 C11 127.68(12) . . ?
C11 C2 C1 61.58(9) . . ?
C11 C2 H2 113.1 . . ?
C2 C3 H3 116.2 . . ?
C2 C3 C4 118.97(12) . . ?
C2 C3 C33 116.57(12) . . ?
C4 C3 H3 116.2 . . ?
C4 C3 C33 61.28(9) . . ?
C33 C3 H3 116.2 . . ?
C3 C4 H4 115.4 . . ?
C3 C4 C33 59.95(9) . . ?
C5 C4 C3 119.78(12) . . ?
C5 C4 H4 115.4 . . ?
C5 C4 C33 119.58(12) . . ?
C33 C4 H4 115.4 . . ?
C6 C5 C4 118.85(13) . . ?
C6 C5 C10 119.20(13) . . ?
C10 C5 C4 121.92(12) . . ?
C5 C6 H6 119.3 . . ?
C7 C6 C5 121.43(14) . . ?
C7 C6 H6 119.3 . . ?
C6 C7 H7 120.3 . . ?
C8 C7 C6 119.47(13) . . ?
C8 C7 H7 120.3 . . ?
C7 C8 H8 120.0 . . ?
C7 C8 C9 119.92(13) . . ?
C9 C8 H8 120.0 . . ?
C8 C9 H9 119.3 . . ?
C8 C9 C10 121.33(13) . . ?
C10 C9 H9 119.3 . . ?
C5 C10 C1 119.63(12) . . ?
C9 C10 C1 121.36(12) . . ?
C9 C10 C5 118.61(12) . . ?
C1 C11 H11 113.6 . . ?
C2 C11 C1 59.40(8) . . ?
C2 C11 H11 113.6 . . ?
C12 C11 C1 117.57(11) . . ?
C12 C11 C2 127.50(12) . . ?
C12 C11 H11 113.6 . . ?
C13 C12 C11 122.30(13) . . ?
C13 C12 C17 118.52(13) . . ?
C17 C12 C11 119.18(12) . . ?
C12 C13 H13 119.5 . . ?
C14 C13 C12 120.98(14) . . ?
C14 C13 H13 119.5 . . ?
C13 C14 H14 119.7 . . ?
C15 C14 C13 120.55(14) . . ?
C15 C14 H14 119.7 . . ?
C14 C15 H15 120.3 . . ?
C14 C15 C16 119.36(14) . . ?
C16 C15 H15 120.3 . . ?
C15 C16 H16 119.6 . . ?
C15 C16 C17 120.80(15) . . ?
C17 C16 H16 119.6 . . ?
C12 C17 C18 120.90(13) . . ?
C16 C17 C12 119.80(14) . . ?
C16 C17 C18 119.29(13) . . ?
S2 C18 H18B 109.5 . . ?
S2 C18 H18A 109.5 . . ?
C17 C18 S2 110.82(10) . . ?
C17 C18 H18B 109.5 . . ?
C17 C18 H18A 109.5 . . ?
H18B C18 H18A 108.1 . . ?
C20 C19 S2 119.60(11) . . ?
C24 C19 S2 119.57(11) . . ?
C24 C19 C20 120.81(14) . . ?
C19 C20 H20 120.6 . . ?
C21 C20 C19 118.84(14) . . ?
C21 C20 H20 120.6 . . ?
C20 C21 H21 119.3 . . ?
C20 C21 C22 121.36(14) . . ?
C22 C21 H21 119.3 . . ?
C21 C22 C25 120.73(14) . . ?
C23 C22 C21 118.68(14) . . ?
C23 C22 C25 120.58(14) . . ?
C22 C23 H23 119.5 . . ?
C24 C23 C22 120.93(14) . . ?
C24 C23 H23 119.5 . . ?
C19 C24 H24 120.3 . . ?
C23 C24 C19 119.37(14) . . ?
C23 C24 H24 120.3 . . ?
C22 C25 H25B 109.5 . . ?
C22 C25 H25A 109.5 . . ?
C22 C25 H25C 109.5 . . ?
H25B C25 H25A 109.5 . . ?
H25B C25 H25C 109.5 . . ?
H25A C25 H25C 109.5 . . ?
C27 C26 S1 119.68(11) . . ?
C27 C26 C31 120.96(13) . . ?
C31 C26 S1 119.34(11) . . ?
C26 C27 H27 120.5 . . ?
C26 C27 C28 118.91(14) . . ?
C28 C27 H27 120.5 . . ?
C27 C28 H28 119.4 . . ?
C27 C28 C29 121.30(14) . . ?
C29 C28 H28 119.4 . . ?
C28 C29 C30 118.49(14) . . ?
C28 C29 C32 121.49(15) . . ?
C30 C29 C32 120.02(15) . . ?
C29 C30 H30 119.3 . . ?
C31 C30 C29 121.31(14) . . ?
C31 C30 H30 119.3 . . ?
C26 C31 H31 120.5 . . ?
C30 C31 C26 119.03(14) . . ?
C30 C31 H31 120.5 . . ?
C29 C32 H32A 109.5 . . ?
C29 C32 H32C 109.5 . . ?
C29 C32 H32B 109.5 . . ?
H32A C32 H32C 109.5 . . ?
H32A C32 H32B 109.5 . . ?
H32C C32 H32B 109.5 . . ?
C3 C33 C4 58.77(9) . . ?
C3 C33 H33 114.4 . . ?
C4 C33 H33 114.4 . . ?
C34 C33 C3 122.68(12) . . ?
C34 C33 C4 120.94(12) . . ?
C34 C33 H33 114.4 . . ?
C35 C34 C33 119.15(13) . . ?
C35 C34 C39 118.37(14) . . ?
C39 C34 C33 122.46(13) . . ?
C34 C35 H35 119.5 . . ?
C34 C35 C36 121.02(15) . . ?
C36 C35 H35 119.5 . . ?
C35 C36 H36 120.1 . . ?
C37 C36 C35 119.74(16) . . ?
C37 C36 H36 120.1 . . ?
C36 C37 H37 120.0 . . ?
C38 C37 C36 119.93(15) . . ?
C38 C37 H37 120.0 . . ?
C37 C38 H38 119.8 . . ?
C37 C38 C39 120.35(16) . . ?
C39 C38 H38 119.8 . . ?
C34 C39 H39 119.7 . . ?
C38 C39 C34 120.57(15) . . ?
C38 C39 H39 119.7 . . ?

loop_
_geom_bond_atom_site_label_1
_geom_bond_atom_site_label_2
_geom_bond_distance
_geom_bond_site_symmetry_2
_geom_bond_publ_flag
S1 O1 1.4397(10) . ?
S1 O2 1.4414(10) . ?
S1 C1 1.7773(14) . ?
S1 C26 1.7597(14) . ?
S2 O3 1.4373(11) . ?
S2 O4 1.4396(11) . ?
S2 C18 1.7942(15) . ?
S2 C19 1.7614(15) . ?
C1 C2 1.5150(18) . ?
C1 C10 1.5093(18) . ?
C1 C11 1.5480(18) . ?
C2 H2 0.9800 . ?
C2 C3 1.4920(19) . ?
C2 C11 1.5089(18) . ?
C3 H3 0.9800 . ?
C3 C4 1.4956(19) . ?
C3 C33 1.5139(19) . ?
C4 H4 0.9800 . ?
C4 C5 1.4832(19) . ?
C4 C33 1.5337(19) . ?
C5 C6 1.3910(19) . ?
C5 C10 1.406(2) . ?
C6 H6 0.9300 . ?
C6 C7 1.385(2) . ?
C7 H7 0.9300 . ?
C7 C8 1.383(2) . ?
C8 H8 0.9300 . ?
C8 C9 1.384(2) . ?
C9 H9 0.9300 . ?
C9 C10 1.3966(18) . ?
C11 H11 0.9800 . ?
C11 C12 1.4934(19) . ?
C12 C13 1.388(2) . ?
C12 C17 1.4077(19) . ?
C13 H13 0.9300 . ?
C13 C14 1.387(2) . ?
C14 H14 0.9300 . ?
C14 C15 1.379(2) . ?
C15 H15 0.9300 . ?
C15 C16 1.385(2) . ?
C16 H16 0.9300 . ?
C16 C17 1.393(2) . ?
C17 C18 1.504(2) . ?
C18 H18B 0.9700 . ?
C18 H18A 0.9700 . ?
C19 C20 1.391(2) . ?
C19 C24 1.387(2) . ?
C20 H20 0.9300 . ?
C20 C21 1.382(2) . ?
C21 H21 0.9300 . ?
C21 C22 1.392(2) . ?
C22 C23 1.389(2) . ?
C22 C25 1.509(2) . ?
C23 H23 0.9300 . ?
C23 C24 1.383(2) . ?
C24 H24 0.9300 . ?
C25 H25B 0.9600 . ?
C25 H25A 0.9600 . ?
C25 H25C 0.9600 . ?
C26 C27 1.387(2) . ?
C26 C31 1.3912(19) . ?
C27 H27 0.9300 . ?
C27 C28 1.389(2) . ?
C28 H28 0.9300 . ?
C28 C29 1.389(2) . ?
C29 C30 1.393(2) . ?
C29 C32 1.503(2) . ?
C30 H30 0.9300 . ?
C30 C31 1.382(2) . ?
C31 H31 0.9300 . ?
C32 H32A 0.9600 . ?
C32 H32C 0.9600 . ?
C32 H32B 0.9600 . ?
C33 H33 0.9800 . ?
C33 C34 1.4868(19) . ?
C34 C35 1.390(2) . ?
C34 C39 1.396(2) . ?
C35 H35 0.9300 . ?
C35 C36 1.393(2) . ?
C36 H36 0.9300 . ?
C36 C37 1.382(3) . ?
C37 H37 0.9300 . ?
C37 C38 1.380(3) . ?
C38 H38 0.9300 . ?
C38 C39 1.387(2) . ?
C39 H39 0.9300 . ?

loop_
_geom_torsion_atom_site_label_1
_geom_torsion_atom_site_label_2
_geom_torsion_atom_site_label_3
_geom_torsion_atom_site_label_4
_geom_torsion
_geom_torsion_site_symmetry_1
_geom_torsion_site_symmetry_2
_geom_torsion_site_symmetry_3
_geom_torsion_site_symmetry_4
_geom_torsion_publ_flag
S1 C1 C2 C3 -135.43(11) . . . . ?
S1 C1 C2 C11 104.67(11) . . . . ?
S1 C1 C10 C5 142.16(11) . . . . ?
S1 C1 C10 C9 -45.14(16) . . . . ?
S1 C1 C11 C2 -104.97(11) . . . . ?
S1 C1 C11 C12 135.75(11) . . . . ?
S1 C26 C27 C28 178.50(12) . . . . ?
S1 C26 C31 C30 -179.04(11) . . . . ?
S2 C19 C20 C21 -178.88(12) . . . . ?
S2 C19 C24 C23 179.66(12) . . . . ?
O1 S1 C1 C2 -162.02(9) . . . . ?
O1 S1 C1 C10 47.71(12) . . . . ?
O1 S1 C1 C11 -96.58(10) . . . . ?
O1 S1 C26 C27 -17.98(13) . . . . ?
O1 S1 C26 C31 160.30(11) . . . . ?
O2 S1 C1 C2 -33.03(11) . . . . ?
O2 S1 C1 C10 176.70(10) . . . . ?
O2 S1 C1 C11 32.41(11) . . . . ?
O2 S1 C26 C27 -146.66(11) . . . . ?
O2 S1 C26 C31 31.63(13) . . . . ?
O3 S2 C18 C17 -76.51(11) . . . . ?
O3 S2 C19 C20 -34.66(14) . . . . ?
O3 S2 C19 C24 146.97(12) . . . . ?
O4 S2 C18 C17 52.58(12) . . . . ?
O4 S2 C19 C20 -165.33(12) . . . . ?
O4 S2 C19 C24 16.30(14) . . . . ?
C1 S1 C26 C27 99.48(12) . . . . ?
C1 S1 C26 C31 -82.24(12) . . . . ?
C1 C2 C3 C4 -9.83(19) . . . . ?
C1 C2 C3 C33 60.46(17) . . . . ?
C1 C2 C11 C12 102.94(15) . . . . ?
C1 C11 C12 C13 99.44(15) . . . . ?
C1 C11 C12 C17 -81.41(16) . . . . ?
C2 C1 C10 C5 -6.59(18) . . . . ?
C2 C1 C10 C9 166.11(12) . . . . ?
C2 C1 C11 C12 -119.28(14) . . . . ?
C2 C3 C4 C5 -2.78(19) . . . . ?
C2 C3 C4 C33 106.24(14) . . . . ?
C2 C3 C33 C4 -110.09(13) . . . . ?
C2 C3 C33 C34 140.92(13) . . . . ?
C2 C11 C12 C13 28.3(2) . . . . ?
C2 C11 C12 C17 -152.55(13) . . . . ?
C3 C2 C11 C1 -105.12(15) . . . . ?
C3 C2 C11 C12 -2.2(2) . . . . ?
C3 C4 C5 C6 -166.80(13) . . . . ?
C3 C4 C5 C10 11.4(2) . . . . ?
C3 C4 C33 C34 111.89(14) . . . . ?
C3 C33 C34 C35 -150.53(14) . . . . ?
C3 C33 C34 C39 30.7(2) . . . . ?
C4 C3 C33 C34 -108.99(15) . . . . ?
C4 C5 C6 C7 179.93(13) . . . . ?
C4 C5 C10 C1 -6.57(19) . . . . ?
C4 C5 C10 C9 -179.46(12) . . . . ?
C4 C33 C34 C35 138.95(14) . . . . ?
C4 C33 C34 C39 -39.8(2) . . . . ?
C5 C4 C33 C3 109.35(14) . . . . ?
C5 C4 C33 C34 -138.76(14) . . . . ?
C5 C6 C7 C8 -0.2(2) . . . . ?
C6 C5 C10 C1 171.68(12) . . . . ?
C6 C5 C10 C9 -1.2(2) . . . . ?
C6 C7 C8 C9 -1.5(2) . . . . ?
C7 C8 C9 C10 1.9(2) . . . . ?
C8 C9 C10 C1 -173.31(12) . . . . ?
C8 C9 C10 C5 -0.5(2) . . . . ?
C10 C1 C2 C3 14.66(18) . . . . ?
C10 C1 C2 C11 -105.24(13) . . . . ?
C10 C1 C11 C2 109.91(13) . . . . ?
C10 C1 C11 C12 -9.36(17) . . . . ?
C10 C5 C6 C7 1.6(2) . . . . ?
C11 C1 C2 C3 119.90(14) . . . . ?
C11 C1 C10 C5 -74.41(16) . . . . ?
C11 C1 C10 C9 98.29(15) . . . . ?
C11 C2 C3 C4 64.61(19) . . . . ?
C11 C2 C3 C33 134.90(14) . . . . ?
C11 C12 C13 C14 178.64(13) . . . . ?
C11 C12 C17 C16 -179.07(13) . . . . ?
C11 C12 C17 C18 0.1(2) . . . . ?
C12 C13 C14 C15 0.5(2) . . . . ?
C12 C17 C18 S2 -94.25(14) . . . . ?
C13 C12 C17 C16 0.1(2) . . . . ?
C13 C12 C17 C18 179.24(12) . . . . ?
C13 C14 C15 C16 0.0(2) . . . . ?
C14 C15 C16 C17 -0.4(2) . . . . ?
C15 C16 C17 C12 0.3(2) . . . . ?
C15 C16 C17 C18 -178.80(14) . . . . ?
C16 C17 C18 S2 84.89(15) . . . . ?
C17 C12 C13 C14 -0.5(2) . . . . ?
C18 S2 C19 C20 79.99(13) . . . . ?
C18 S2 C19 C24 -98.38(13) . . . . ?
C19 S2 C18 C17 167.43(10) . . . . ?
C19 C20 C21 C22 -0.5(2) . . . . ?
C20 C19 C24 C23 1.3(2) . . . . ?
C20 C21 C22 C23 0.8(2) . . . . ?
C20 C21 C22 C25 -178.34(15) . . . . ?
C21 C22 C23 C24 0.0(2) . . . . ?
C22 C23 C24 C19 -1.0(2) . . . . ?
C24 C19 C20 C21 -0.5(2) . . . . ?
C25 C22 C23 C24 179.14(15) . . . . ?
C26 S1 C1 C2 81.67(11) . . . . ?
C26 S1 C1 C10 -68.60(11) . . . . ?
C26 S1 C1 C11 147.11(10) . . . . ?
C26 C27 C28 C29 0.7(2) . . . . ?
C27 C26 C31 C30 -0.8(2) . . . . ?
C27 C28 C29 C30 -1.0(2) . . . . ?
C27 C28 C29 C32 178.96(15) . . . . ?
C28 C29 C30 C31 0.5(2) . . . . ?
C29 C30 C31 C26 0.4(2) . . . . ?
C31 C26 C27 C28 0.2(2) . . . . ?
C32 C29 C30 C31 -179.51(15) . . . . ?
C33 C3 C4 C5 -109.02(14) . . . . ?
C33 C4 C5 C6 122.99(14) . . . . ?
C33 C4 C5 C10 -58.76(18) . . . . ?
C33 C34 C35 C36 -177.73(13) . . . . ?
C33 C34 C39 C38 177.67(14) . . . . ?
C34 C35 C36 C37 -0.2(2) . . . . ?
C35 C34 C39 C38 -1.1(2) . . . . ?
C35 C36 C37 C38 -0.7(2) . . . . ?
C36 C37 C38 C39 0.7(3) . . . . ?
C37 C38 C39 C34 0.2(2) . . . . ?
C39 C34 C35 C36 1.1(2) . . . . ?
